data_1570842
loop_
_publ_author_name
'Jin, Kangwoo'
'Park, Nohyoon'
'Ahn, Yongdeok'
'Seo, Daeha'
'Moon, Dohyun'
'Sung, Jooyoung'
'Park, Jinhee'

_publ_section_title
;
 Solvent-induced structural transformation in a one-dimensional
 coordination polymer.
;
_journal_issue 9
_journal_name_full Nanoscale
_journal_page_first 4571
_journal_page_last 4577
_journal_paper_doi 10.1039/d4nr00265b
_journal_volume 16
_journal_year 2024
_chemical_formula_moiety 'C49 H39 N5 O15 Zn2'
_chemical_formula_sum 'C49 H39 N5 O15 Zn2'
_chemical_formula_weight 1068.59
_chemical_name_systematic 3D-DGIST-18
_space_group_crystal_system monoclinic
_space_group_IT_number 9
_space_group_name_Hall 'C -2yc'
_space_group_name_H-M_alt 'C 1 c 1'
_atom_sites_solution_hydrogens geom
_audit_creation_method SHELXL-2019/3
_audit_update_record
;
2023-10-26 deposited with the CCDC.	2024-01-29 downloaded from the CCDC.
;
_cell_angle_alpha 90
_cell_angle_beta 122.41(3)
_cell_angle_gamma 90
_cell_formula_units_Z 4
_cell_length_a 18.659(4)
_cell_length_b 19.486(4)
_cell_length_c 17.039(3)
_cell_measurement_reflns_used 63926
_cell_measurement_temperature 253(2)
_cell_measurement_theta_max 33.749
_cell_measurement_theta_min 0.401
_cell_volume 5230(3)
_computing_cell_refinement '<i>HKL3000sm</i>(Otwinowski & Minor, 1997)'
_computing_data_collection '<i>PAL BL2D-SMDC Program</i>(Shin et.al, 2016)'
_computing_data_reduction '<i>HKL3000sm</i>(Otwinowski & Minor, 1997)'
_computing_molecular_graphics '<i>DIAMOND 4</i>(Putx&Brandenburg, 2014)'
_computing_publication_material '<i>publCIF</i>(Westrip, 2010)'
_computing_structure_refinement '<i>SHELXL-2018</i>(Sheldrick, 2018)'
_computing_structure_solution '<i>SHELXT-2018</i>(Sheldrick, 2018)'
_diffrn_ambient_temperature 253(2)
_diffrn_measured_fraction_theta_full 0.995
_diffrn_measured_fraction_theta_max 0.992
_diffrn_measurement_device_type 'Rayonix MX225HS CCD area detector'
_diffrn_measurement_method 'omega scan'
_diffrn_radiation_type synchrotron
_diffrn_radiation_wavelength 0.700
_diffrn_reflns_av_R_equivalents 0.0542
_diffrn_reflns_av_unetI/netI 0.0594
_diffrn_reflns_Laue_measured_fraction_full 0.995
_diffrn_reflns_Laue_measured_fraction_max 0.992
_diffrn_reflns_limit_h_max 23
_diffrn_reflns_limit_h_min -23
_diffrn_reflns_limit_k_max 25
_diffrn_reflns_limit_k_min -25
_diffrn_reflns_limit_l_max 22
_diffrn_reflns_limit_l_min -22
_diffrn_reflns_number 22012
_diffrn_reflns_point_group_measured_fraction_full 0.994
_diffrn_reflns_point_group_measured_fraction_max 0.991
_diffrn_reflns_theta_full 24.835
_diffrn_reflns_theta_max 27.000
_diffrn_reflns_theta_min 1.637
_diffrn_source 'PLSII 2D bending magnet'
_exptl_absorpt_coefficient_mu 0.946
_exptl_absorpt_correction_T_max 1.000
_exptl_absorpt_correction_T_min 0.933
_exptl_absorpt_correction_type empirical
_exptl_absorpt_process_details '<i>HKL3000sm Scalepack</i>(Otwinowski et.al,2003)'
_exptl_crystal_colour Transparent
_exptl_crystal_density_diffrn 1.357
_exptl_crystal_description rod
_exptl_crystal_F_000 2192
_exptl_crystal_size_max 0.241
_exptl_crystal_size_mid 0.044
_exptl_crystal_size_min 0.036
_refine_diff_density_max 1.034
_refine_diff_density_min -0.438
_refine_diff_density_rms 0.074
_refine_ls_abs_structure_details
;
 Flack x determined using 5419 quotients [(I+)-(I-)]/[(I+)+(I-)]
 (Parsons, Flack and Wagner, Acta Cryst. B69 (2013) 249-259).
;
_refine_ls_abs_structure_Flack 0.012(3)
_refine_ls_extinction_method none
_refine_ls_goodness_of_fit_ref 1.044
_refine_ls_hydrogen_treatment constr
_refine_ls_matrix_type full
_refine_ls_number_parameters 705
_refine_ls_number_reflns 11875
_refine_ls_number_restraints 164
_refine_ls_restrained_S_all 1.063
_refine_ls_R_factor_all 0.0394
_refine_ls_R_factor_gt 0.0387
_refine_ls_shift/su_max 0.001
_refine_ls_shift/su_mean 0.000
_refine_ls_structure_factor_coef Fsqd
_refine_ls_weighting_details 'w=1/[\s^2^(Fo^2^)+(0.0581P)^2^+3.2252P] where P=(Fo^2^+2Fc^2^)/3'
_refine_ls_weighting_scheme calc
_refine_ls_wR_factor_gt 0.1059
_refine_ls_wR_factor_ref 0.1066
_reflns_Friedel_coverage 0.996
_reflns_Friedel_fraction_full 0.993
_reflns_Friedel_fraction_max 0.990
_reflns_number_gt 11593
_reflns_number_total 11875
_reflns_threshold_expression 'I > 2\s(I)'
_cod_data_source_file d4nr00265b2.cif
_cod_data_source_block Zn_sL-1_DMF_sq
_cod_depositor_comments 'Adding full bibliography for 1570840--1570842.cif.'
_cod_original_cell_volume 5230(2)
_cod_original_sg_symbol_H-M 'C c'
_cod_database_code 1570842
_shelx_shelxl_version_number 2019/3
_shelx_space_group_comment
;
The symmetry employed for this shelxl refinement is uniquely defined
by the following loop, which should always be used as a source of
symmetry information in preference to the above space-group names.
They are only intended as comments.
;
_shelx_estimated_absorpt_t_min 0.804
_shelx_estimated_absorpt_t_max 0.967

loop_
_space_group_symop_operation_xyz
'x, y, z'
'x, -y, z+1/2'
'x+1/2, y+1/2, z'
'x+1/2, -y+1/2, z+1/2'

loop_
_atom_site_label
_atom_site_type_symbol
_atom_site_fract_x
_atom_site_fract_y
_atom_site_fract_z
_atom_site_U_iso_or_equiv
_atom_site_adp_type
_atom_site_occupancy
_atom_site_site_symmetry_order
_atom_site_calc_flag
_atom_site_refinement_flags_posn
_atom_site_refinement_flags_adp
_atom_site_refinement_flags_occupancy
_atom_site_disorder_assembly
_atom_site_disorder_group
Zn1 Zn 0.59710(2) 0.35478(2) 0.76447(2) 0.02110(10) Uani 1 1 d . . . . .
Zn2 Zn 0.65392(3) 0.48618(2) 0.33334(3) 0.03209(12) Uani 1 1 d . . . . .
O1A O 0.57036(18) 0.26858(16) 0.6976(2) 0.0316(6) Uani 1 1 d . . . . .
O2A O 0.4407(2) 0.31117(19) 0.6057(3) 0.0481(9) Uani 1 1 d . . . . .
O3A O 0.22133(17) 0.15584(15) 0.35422(19) 0.0278(6) Uani 1 1 d . . . . .
O4A O 0.25708(18) 0.04494(17) 0.3614(2) 0.0368(7) Uani 1 1 d . . . . .
O5A O 0.6085(2) 0.0227(2) 0.6836(2) 0.0456(9) Uani 1 1 d . . . . .
O6A O 0.5493(2) 0.0829(2) 0.3981(2) 0.0528(11) Uani 1 1 d . . . . .
N1A N 0.5807(2) 0.05359(18) 0.5420(2) 0.0266(7) Uani 1 1 d . . . . .
C1A C 0.4937(2) 0.2659(2) 0.6279(3) 0.0272(8) Uani 1 1 d . . . . .
C2A C 0.2729(2) 0.1070(2) 0.3839(2) 0.0225(7) Uani 1 1 d . . . . .
C3A C 0.4705(2) 0.2014(2) 0.5703(2) 0.0231(7) Uani 1 1 d . . . . .
C4A C 0.3856(2) 0.1858(2) 0.5039(2) 0.0231(7) Uani 1 1 d . . . . .
H4A H 0.342448 0.216569 0.493407 0.028 Uiso 1 1 calc R U . . .
C5A C 0.3649(2) 0.1252(2) 0.4536(2) 0.0225(7) Uani 1 1 d . . . . .
C6A C 0.4286(2) 0.0804(2) 0.4665(2) 0.0237(7) Uani 1 1 d . . . . .
H6A H 0.414732 0.039137 0.432863 0.028 Uiso 1 1 calc R U . . .
C7A C 0.5126(2) 0.0976(2) 0.5296(2) 0.0235(7) Uani 1 1 d . . . . .
C8A C 0.5340(2) 0.1567(2) 0.5822(3) 0.0258(7) Uani 1 1 d . . . . .
H8A H 0.591276 0.166765 0.626105 0.031 Uiso 1 1 calc R U . . .
C9A C 0.6276(2) 0.0186(2) 0.6263(3) 0.0272(8) Uani 1 1 d . . . . .
C10A C 0.7012(2) -0.0218(2) 0.6408(3) 0.0269(8) Uani 1 1 d . . . . .
C11A C 0.7222(3) -0.0211(2) 0.5728(3) 0.0292(8) Uani 1 1 d . . . . .
C12A C 0.6713(3) 0.0128(3) 0.4872(3) 0.0394(11) Uani 1 1 d . . . . .
C13A C 0.5949(3) 0.0523(3) 0.4690(3) 0.0357(10) Uani 1 1 d . . . . .
C14A C 0.7499(3) -0.0577(3) 0.7223(3) 0.0359(9) Uani 1 1 d . . . . .
H14A H 0.734585 -0.058683 0.766636 0.043 Uiso 1 1 calc R U . . .
C15A C 0.8224(3) -0.0929(3) 0.7392(3) 0.0430(11) Uani 1 1 d . . . . .
H15A H 0.855712 -0.116974 0.795295 0.052 Uiso 1 1 calc R U . . .
C16A C 0.8452(3) -0.0929(3) 0.6755(3) 0.0401(10) Uani 1 1 d . . . . .
H16A H 0.894250 -0.116474 0.688119 0.048 Uiso 1 1 calc R U . . .
C17A C 0.7953(3) -0.0574(3) 0.5903(3) 0.0383(10) Uani 1 1 d . . . . .
C18A C 0.8171(4) -0.0562(4) 0.5220(5) 0.069(2) Uani 1 1 d . . . . .
H18A H 0.867093 -0.077422 0.533670 0.082 Uiso 1 1 calc R U . . .
C19A C 0.7644(6) -0.0237(5) 0.4392(5) 0.095(3) Uani 1 1 d . . . . .
H19A H 0.777561 -0.024977 0.393154 0.114 Uiso 1 1 calc R U . . .
C20A C 0.6916(5) 0.0112(4) 0.4209(4) 0.073(2) Uani 1 1 d . . . . .
H20A H 0.656801 0.033372 0.363492 0.087 Uiso 1 1 calc R U . . .
O1B O 0.57072(16) 0.45067(15) 0.71324(16) 0.0243(5) Uani 1 1 d . . . . .
O2B O 0.6053(3) 0.40373(19) 0.6194(2) 0.0436(8) Uani 1 1 d . . . . .
O3B O 0.6282(2) 0.5531(2) 0.4075(2) 0.0409(8) Uani 1 1 d . . . . .
O4B O 0.5465(2) 0.64492(17) 0.3438(2) 0.0334(7) Uani 1 1 d . . . . .
O5B O 0.5362(2) 0.7134(3) 0.6794(3) 0.0678(14) Uani 1 1 d . . . . .
O6B O 0.3051(2) 0.6350(3) 0.4154(3) 0.0635(14) Uani 1 1 d . . . . .
N1B N 0.4195(2) 0.6715(2) 0.5500(2) 0.0287(7) Uani 1 1 d . . . . .
C1B C 0.5764(2) 0.4515(2) 0.6402(3) 0.0275(8) Uani 1 1 d . . . . .
C2B C 0.5753(3) 0.5954(2) 0.4005(2) 0.0301(8) Uani 1 1 d . . . . .
C3B C 0.5457(2) 0.5154(2) 0.5823(2) 0.0260(8) Uani 1 1 d . . . . .
C4B C 0.5694(2) 0.5266(2) 0.5188(2) 0.0278(8) Uani 1 1 d . . . . .
H4B H 0.602128 0.493545 0.511610 0.033 Uiso 1 1 calc R U . . .
C5B C 0.5453(2) 0.5862(2) 0.4659(2) 0.0275(8) Uani 1 1 d . . . . .
C6B C 0.4964(3) 0.6356(2) 0.4756(3) 0.0302(8) Uani 1 1 d . . . . .
H6B H 0.480251 0.676243 0.440350 0.036 Uiso 1 1 calc R U . . .
C7B C 0.4722(2) 0.6233(2) 0.5385(2) 0.0277(8) Uani 1 1 d . . . . .
C8B C 0.4959(3) 0.5637(2) 0.5919(2) 0.0280(8) Uani 1 1 d . . . . .
H8B H 0.478512 0.556197 0.633727 0.034 Uiso 1 1 calc R U . . .
C9B C 0.4604(3) 0.7132(2) 0.6297(3) 0.0335(9) Uani 1 1 d . . . . .
C10B C 0.4040(3) 0.7519(2) 0.6501(3) 0.0313(8) Uani 1 1 d . . . . .
C11B C 0.3151(3) 0.7478(2) 0.5897(3) 0.0303(8) Uani 1 1 d . . . . .
C12B C 0.2776(3) 0.7083(3) 0.5082(3) 0.0390(10) Uani 1 1 d . . . . .
C13B C 0.3318(3) 0.6691(3) 0.4843(3) 0.0394(11) Uani 1 1 d . . . . .
C14B C 0.4382(3) 0.7911(3) 0.7294(3) 0.0481(12) Uani 1 1 d . . . . .
H14B H 0.497489 0.794828 0.768643 0.058 Uiso 1 1 calc R U . . .
C15B C 0.3871(4) 0.8252(4) 0.7526(4) 0.0578(16) Uani 1 1 d . . . . .
H15B H 0.412060 0.851175 0.807577 0.069 Uiso 1 1 calc R U . . .
C16B C 0.2996(4) 0.8214(3) 0.6956(4) 0.0517(14) Uani 1 1 d . . . . .
H16B H 0.264971 0.844986 0.711213 0.062 Uiso 1 1 calc R U . . .
C17B C 0.2631(3) 0.7819(3) 0.6142(3) 0.0375(10) Uani 1 1 d . . . . .
C18B C 0.1743(3) 0.7744(3) 0.5564(4) 0.0533(14) Uani 1 1 d . . . . .
H18B H 0.138897 0.796868 0.571849 0.064 Uiso 1 1 calc R U . . .
C19B C 0.1392(3) 0.7348(4) 0.4780(4) 0.0642(19) Uani 1 1 d . . . . .
H19B H 0.079922 0.729574 0.440747 0.077 Uiso 1 1 calc R U . . .
C20B C 0.1907(3) 0.7018(4) 0.4524(4) 0.0593(17) Uani 1 1 d . . . . .
H20B H 0.166066 0.675542 0.397652 0.071 Uiso 1 1 calc R U . . .
O1C O 0.5478(3) 0.4282(3) 0.3043(3) 0.0758(15) Uani 1 1 d D . . . .
N1C N 0.4550(3) 0.3846(3) 0.3391(3) 0.0518(11) Uani 1 1 d D . . . .
C1C C 0.5308(3) 0.4013(3) 0.3586(4) 0.0482(12) Uani 1 1 d D . . . .
H1C H 0.576678 0.392031 0.419248 0.058 Uiso 1 1 calc R U . . .
C2C C 0.3772(6) 0.3996(4) 0.2478(4) 0.090(3) Uani 1 1 d D . . . .
H2C1 H 0.347993 0.438479 0.253770 0.135 Uiso 1 1 calc R U . . .
H2C2 H 0.340147 0.359850 0.226717 0.135 Uiso 1 1 calc R U . . .
H2C3 H 0.392523 0.410339 0.203020 0.135 Uiso 1 1 calc R U . . .
C3C C 0.4421(4) 0.3504(4) 0.4073(4) 0.0628(18) Uani 1 1 d D . . . .
H3C1 H 0.496754 0.338839 0.462066 0.094 Uiso 1 1 calc R U . . .
H3C2 H 0.409325 0.308775 0.380305 0.094 Uiso 1 1 calc R U . . .
H3C3 H 0.411739 0.380859 0.424638 0.094 Uiso 1 1 calc R U . . .
O1D1 O 0.6864(2) 0.42088(19) 0.2625(3) 0.0482(8) Uani 0.710(11) 1 d D . P A 1
N1D1 N 0.7285(6) 0.3221(4) 0.2377(6) 0.063(2) Uani 0.710(11) 1 d D . P A 1
C1D1 C 0.6997(5) 0.3612(4) 0.2777(6) 0.052(2) Uani 0.710(11) 1 d D . P A 1
H1D1 H 0.689050 0.340904 0.320565 0.062 Uiso 0.710(11) 1 calc R U P A 1
C2D1 C 0.7417(10) 0.3499(8) 0.1666(10) 0.099(5) Uani 0.710(11) 1 d D . P A 1
H2D1 H 0.728043 0.398446 0.158313 0.149 Uiso 0.710(11) 1 calc R U P A 1
H2D2 H 0.705283 0.326036 0.108317 0.149 Uiso 0.710(11) 1 calc R U P A 1
H2D3 H 0.800580 0.343673 0.186007 0.149 Uiso 0.710(11) 1 calc R U P A 1
C3D1 C 0.7342(14) 0.2480(5) 0.2533(13) 0.134(7) Uani 0.710(11) 1 d D . P A 1
H3D1 H 0.787295 0.237200 0.310527 0.201 Uiso 0.710(11) 1 calc R U P A 1
H3D2 H 0.732106 0.224782 0.201732 0.201 Uiso 0.710(11) 1 calc R U P A 1
H3D3 H 0.687103 0.232939 0.257925 0.201 Uiso 0.710(11) 1 calc R U P A 1
O1D2 O 0.6864(2) 0.42088(19) 0.2625(3) 0.0482(8) Uani 0.290(11) 1 d D U P A 2
N1D2 N 0.7738(11) 0.3389(10) 0.2494(15) 0.072(6) Uani 0.290(11) 1 d D U P A 2
C1D2 C 0.7598(12) 0.3949(9) 0.2825(14) 0.059(4) Uani 0.290(11) 1 d D U P A 2
H1D2 H 0.808387 0.419584 0.326084 0.070 Uiso 0.290(11) 1 calc R U P A 2
C2D2 C 0.8589(13) 0.3114(19) 0.279(3) 0.137(13) Uani 0.290(11) 1 d D U P A 2
H2D4 H 0.900548 0.347963 0.306918 0.205 Uiso 0.290(11) 1 calc R U P A 2
H2D5 H 0.858009 0.292879 0.226027 0.205 Uiso 0.290(11) 1 calc R U P A 2
H2D6 H 0.873842 0.275329 0.324903 0.205 Uiso 0.290(11) 1 calc R U P A 2
C3D2 C 0.7035(14) 0.2939(15) 0.181(2) 0.092(9) Uani 0.290(11) 1 d D U P A 2
H3D4 H 0.659096 0.293105 0.194559 0.138 Uiso 0.290(11) 1 calc R U P A 2
H3D5 H 0.724831 0.247682 0.185703 0.138 Uiso 0.290(11) 1 calc R U P A 2
H3D6 H 0.680709 0.311367 0.118889 0.138 Uiso 0.290(11) 1 calc R U P A 2
O1E1 O 0.7291(3) 0.4311(3) 0.4588(3) 0.0749(14) Uani 0.537(14) 1 d D U P A 1
N1E1 N 0.8568(5) 0.4573(4) 0.5865(4) 0.091(2) Uani 0.537(14) 1 d D U P A 1
C1E1 C 0.8017(8) 0.4289(8) 0.5045(8) 0.069(3) Uani 0.537(14) 1 d D U P A 1
H1E1 H 0.826918 0.402113 0.479812 0.083 Uiso 0.537(14) 1 calc R U P A 1
C2E1 C 0.9461(8) 0.4561(11) 0.6409(11) 0.098(5) Uani 0.537(14) 1 d D U P A 1
H2E1 H 0.966010 0.410283 0.640002 0.147 Uiso 0.537(14) 1 calc R U P A 1
H2E2 H 0.965584 0.468719 0.704375 0.147 Uiso 0.537(14) 1 calc R U P A 1
H2E3 H 0.968321 0.488425 0.615827 0.147 Uiso 0.537(14) 1 calc R U P A 1
C3E1 C 0.8145(12) 0.4991(13) 0.6248(14) 0.130(7) Uani 0.537(14) 1 d D U P A 1
H3E1 H 0.787175 0.538753 0.585366 0.195 Uiso 0.537(14) 1 calc R U P A 1
H3E2 H 0.856683 0.514234 0.687210 0.195 Uiso 0.537(14) 1 calc R U P A 1
H3E3 H 0.772221 0.471220 0.626454 0.195 Uiso 0.537(14) 1 calc R U P A 1
O1E2 O 0.7291(3) 0.4311(3) 0.4588(3) 0.0749(14) Uani 0.463(14) 1 d D . P A 2
N1E2 N 0.8568(5) 0.4573(4) 0.5865(4) 0.091(2) Uani 0.463(14) 1 d D . P A 2
C1E2 C 0.7807(9) 0.4617(10) 0.5312(9) 0.094(7) Uani 0.463(14) 1 d D . P A 2
H1E2 H 0.755314 0.496141 0.546989 0.113 Uiso 0.463(14) 1 calc R U P A 2
C2E2 C 0.9203(12) 0.4977(12) 0.6686(11) 0.100(8) Uani 0.463(14) 1 d D . P A 2
H2E4 H 0.948193 0.529976 0.650078 0.151 Uiso 0.463(14) 1 calc R U P A 2
H2E5 H 0.962209 0.466984 0.715619 0.151 Uiso 0.463(14) 1 calc R U P A 2
H2E6 H 0.892023 0.522686 0.693763 0.151 Uiso 0.463(14) 1 calc R U P A 2
C3E2 C 0.9127(17) 0.4147(10) 0.563(2) 0.159(15) Uani 0.463(14) 1 d D . P A 2
H3E4 H 0.877614 0.395025 0.501739 0.239 Uiso 0.463(14) 1 calc R U P A 2
H3E5 H 0.940227 0.378228 0.608650 0.239 Uiso 0.463(14) 1 calc R U P A 2
H3E6 H 0.955455 0.444133 0.565019 0.239 Uiso 0.463(14) 1 calc R U P A 2

loop_
_atom_site_aniso_label
_atom_site_aniso_U_11
_atom_site_aniso_U_22
_atom_site_aniso_U_33
_atom_site_aniso_U_23
_atom_site_aniso_U_13
_atom_site_aniso_U_12
Zn1 0.02105(17) 0.0225(2) 0.01341(16) -0.00335(15) 0.00501(13) 0.00149(16)
Zn2 0.0430(3) 0.0237(2) 0.0236(2) 0.00047(17) 0.01397(19) -0.0026(2)
O1A 0.0294(13) 0.0268(14) 0.0244(12) -0.0126(11) 0.0051(11) -0.0017(12)
O2A 0.0410(17) 0.0366(18) 0.049(2) -0.0187(16) 0.0124(15) 0.0092(16)
O3A 0.0205(12) 0.0271(14) 0.0221(12) -0.0005(11) 0.0023(10) 0.0003(11)
O4A 0.0253(13) 0.0293(16) 0.0409(16) -0.0155(13) 0.0078(12) 0.0005(13)
O5A 0.0504(18) 0.062(2) 0.0324(16) 0.0151(16) 0.0278(15) 0.0266(18)
O6A 0.054(2) 0.079(3) 0.0221(14) 0.0206(16) 0.0178(14) 0.039(2)
N1A 0.0281(15) 0.0309(17) 0.0159(13) -0.0008(12) 0.0086(12) 0.0097(14)
C1A 0.0308(18) 0.0274(19) 0.0196(15) -0.0059(14) 0.0111(14) -0.0004(16)
C2A 0.0178(14) 0.0281(18) 0.0142(14) -0.0033(13) 0.0038(12) 0.0025(14)
C3A 0.0234(16) 0.0242(18) 0.0153(14) -0.0035(13) 0.0062(13) 0.0021(15)
C4A 0.0219(15) 0.0255(18) 0.0155(14) 0.0001(13) 0.0058(13) 0.0074(14)
C5A 0.0217(15) 0.0250(18) 0.0125(13) 0.0002(13) 0.0037(12) 0.0033(15)
C6A 0.0273(17) 0.0248(18) 0.0137(14) -0.0024(13) 0.0074(13) 0.0014(15)
C7A 0.0223(15) 0.0261(18) 0.0166(14) 0.0009(13) 0.0068(13) 0.0097(15)
C8A 0.0212(16) 0.0303(19) 0.0191(16) -0.0017(14) 0.0064(13) 0.0029(16)
C9A 0.0266(16) 0.033(2) 0.0184(16) -0.0012(14) 0.0095(14) 0.0045(16)
C10A 0.0281(17) 0.030(2) 0.0185(15) 0.0006(14) 0.0099(14) 0.0041(16)
C11A 0.0331(19) 0.034(2) 0.0192(16) 0.0033(15) 0.0131(15) 0.0120(17)
C12A 0.049(2) 0.051(3) 0.0253(19) 0.0107(18) 0.0243(19) 0.028(2)
C13A 0.040(2) 0.047(3) 0.0169(17) 0.0056(17) 0.0136(16) 0.016(2)
C14A 0.043(2) 0.039(2) 0.0233(18) 0.0070(17) 0.0161(17) 0.011(2)
C15A 0.043(2) 0.048(3) 0.0267(19) 0.0150(19) 0.0114(17) 0.019(2)
C16A 0.035(2) 0.044(3) 0.037(2) 0.011(2) 0.0164(18) 0.021(2)
C17A 0.038(2) 0.046(3) 0.034(2) 0.0104(19) 0.0213(19) 0.022(2)
C18A 0.080(4) 0.087(5) 0.066(4) 0.037(4) 0.057(4) 0.060(4)
C19A 0.129(6) 0.132(8) 0.070(4) 0.060(5) 0.084(5) 0.097(6)
C20A 0.091(5) 0.103(6) 0.046(3) 0.044(3) 0.051(3) 0.070(4)
O1B 0.0288(12) 0.0273(14) 0.0132(10) 0.0022(9) 0.0090(10) 0.0032(11)
O2B 0.065(2) 0.0337(17) 0.0406(17) 0.0058(15) 0.0335(17) 0.0171(17)
O3B 0.0464(17) 0.057(2) 0.0282(15) 0.0058(15) 0.0259(14) 0.0089(17)
O4B 0.0375(15) 0.0422(19) 0.0224(13) 0.0034(12) 0.0173(12) -0.0012(13)
O5B 0.0345(17) 0.080(3) 0.056(2) -0.040(2) 0.0028(16) 0.007(2)
O6B 0.0411(19) 0.094(3) 0.0376(19) -0.038(2) 0.0094(16) 0.014(2)
N1B 0.0313(15) 0.0334(18) 0.0180(14) -0.0008(13) 0.0109(12) 0.0090(15)
C1B 0.0298(17) 0.032(2) 0.0193(16) 0.0019(15) 0.0124(14) 0.0043(17)
C2B 0.0335(18) 0.043(2) 0.0135(15) -0.0020(15) 0.0124(14) -0.0037(18)
C3B 0.0311(18) 0.031(2) 0.0162(15) 0.0013(14) 0.0128(14) 0.0056(16)
C4B 0.0329(18) 0.033(2) 0.0190(16) -0.0014(15) 0.0146(15) 0.0039(17)
C5B 0.0269(16) 0.038(2) 0.0145(15) -0.0002(14) 0.0092(13) -0.0037(16)
C6B 0.037(2) 0.032(2) 0.0154(15) 0.0018(14) 0.0098(15) 0.0003(18)
C7B 0.0304(18) 0.031(2) 0.0190(16) -0.0013(15) 0.0112(14) 0.0060(17)
C8B 0.0331(18) 0.037(2) 0.0132(15) 0.0027(14) 0.0116(14) 0.0032(17)
C9B 0.0345(19) 0.034(2) 0.0270(18) -0.0046(17) 0.0131(16) 0.0045(18)
C10B 0.039(2) 0.030(2) 0.0233(17) -0.0037(16) 0.0155(16) -0.0008(18)
C11B 0.038(2) 0.029(2) 0.0222(17) -0.0020(15) 0.0157(16) 0.0028(18)
C12B 0.035(2) 0.048(3) 0.0267(19) -0.0105(19) 0.0115(16) 0.008(2)
C13B 0.037(2) 0.049(3) 0.0214(18) -0.0105(19) 0.0090(16) 0.011(2)
C14B 0.046(3) 0.056(3) 0.031(2) -0.018(2) 0.013(2) -0.007(2)
C15B 0.060(3) 0.072(4) 0.037(2) -0.035(3) 0.023(2) -0.013(3)
C16B 0.058(3) 0.059(3) 0.049(3) -0.027(3) 0.036(3) -0.006(3)
C17B 0.046(2) 0.037(2) 0.035(2) -0.0097(19) 0.0251(19) -0.001(2)
C18B 0.039(2) 0.060(4) 0.061(3) -0.026(3) 0.027(2) 0.004(2)
C19B 0.034(2) 0.090(5) 0.057(3) -0.033(3) 0.017(2) 0.005(3)
C20B 0.039(2) 0.082(5) 0.040(3) -0.030(3) 0.010(2) 0.013(3)
O1C 0.099(3) 0.082(3) 0.042(2) -0.006(2) 0.035(2) -0.051(3)
N1C 0.059(3) 0.052(3) 0.044(2) 0.003(2) 0.028(2) -0.004(2)
C1C 0.048(3) 0.049(3) 0.040(2) 0.008(2) 0.018(2) 0.001(2)
C2C 0.106(6) 0.075(5) 0.043(3) 0.011(3) 0.010(3) 0.052(5)
C3C 0.054(3) 0.095(6) 0.048(3) 0.014(3) 0.033(3) -0.003(3)
O1D1 0.058(2) 0.0335(18) 0.048(2) -0.0096(15) 0.0251(18) 0.0016(17)
N1D1 0.065(5) 0.054(5) 0.070(5) 0.003(4) 0.036(5) 0.022(4)
C1D1 0.056(4) 0.037(4) 0.050(4) -0.006(3) 0.019(4) 0.005(4)
C2D1 0.109(10) 0.113(12) 0.092(9) 0.025(8) 0.064(9) 0.051(9)
C3D1 0.22(2) 0.061(7) 0.144(14) 0.021(9) 0.110(15) 0.068(11)
O1D2 0.058(2) 0.0335(18) 0.048(2) -0.0096(15) 0.0251(18) 0.0016(17)
N1D2 0.053(7) 0.062(8) 0.088(10) -0.034(8) 0.029(7) 0.005(6)
C1D2 0.059(5) 0.047(8) 0.067(8) -0.019(6) 0.031(5) 0.001(5)
C2D2 0.066(10) 0.12(2) 0.19(2) -0.06(2) 0.046(12) 0.023(11)
C3D2 0.076(11) 0.083(15) 0.098(16) -0.050(14) 0.034(11) -0.011(11)
O1E1 0.080(3) 0.061(3) 0.045(2) 0.021(2) 0.007(2) 0.010(3)
N1E1 0.096(4) 0.080(4) 0.057(3) 0.019(3) 0.013(3) -0.001(4)
C1E1 0.074(3) 0.067(6) 0.048(4) 0.027(4) 0.020(3) 0.001(4)
C2E1 0.094(5) 0.097(13) 0.057(8) 0.023(8) 0.010(5) -0.022(8)
C3E1 0.121(13) 0.137(15) 0.085(11) -0.026(11) 0.023(9) -0.002(11)
O1E2 0.080(3) 0.061(3) 0.045(2) 0.021(2) 0.007(2) 0.010(3)
N1E2 0.096(4) 0.080(4) 0.057(3) 0.019(3) 0.013(3) -0.001(4)
C1E2 0.099(13) 0.091(13) 0.033(7) -0.001(7) -0.005(8) 0.041(12)
C2E2 0.067(10) 0.14(2) 0.062(11) 0.021(12) 0.013(9) -0.019(13)
C3E2 0.17(3) 0.11(2) 0.20(3) 0.10(2) 0.10(3) -0.01(2)

loop_
_atom_type_symbol
_atom_type_description
_atom_type_scat_dispersion_real
_atom_type_scat_dispersion_imag
_atom_type_scat_source
C C 0.0030 0.0016 'International Tables Vol C Tables 4.2.6.8 and 6.1.1.4'
H H 0.0000 0.0000 'International Tables Vol C Tables 4.2.6.8 and 6.1.1.4'
N N 0.0059 0.0032 'International Tables Vol C Tables 4.2.6.8 and 6.1.1.4'
O O 0.0105 0.0059 'International Tables Vol C Tables 4.2.6.8 and 6.1.1.4'
Zn Zn 0.2992 1.4004 'International Tables Vol C Tables 4.2.6.8 and 6.1.1.4'

loop_
_geom_angle_atom_site_label_1
_geom_angle_atom_site_label_2
_geom_angle_atom_site_label_3
_geom_angle
_geom_angle_site_symmetry_1
_geom_angle_site_symmetry_3
_geom_angle_publ_flag
O1A Zn1 O3A 100.87(12) . 4 ?
O1A Zn1 O1B 128.65(12) . . ?
O3A Zn1 O1B 110.13(12) 4 . ?
O1A Zn1 O4B 109.28(14) . 2_565 ?
O3A Zn1 O4B 104.82(13) 4 2_565 ?
O1B Zn1 O4B 101.21(12) . 2_565 ?
O3B Zn2 O1D2 176.87(16) . . ?
O3B Zn2 O1D1 176.87(16) . . ?
O3B Zn2 O4A 90.08(14) . 3 ?
O1D1 Zn2 O4A 86.98(15) . 3 ?
O3B Zn2 O1C 89.16(19) . . ?
O1D2 Zn2 O1C 93.79(18) . . ?
O1D1 Zn2 O1C 93.79(18) . . ?
O4A Zn2 O1C 178.9(2) 3 . ?
O3B Zn2 O1E1 86.95(19) . . ?
O1D1 Zn2 O1E1 92.00(19) . . ?
O4A Zn2 O1E1 90.93(18) 3 . ?
O1C Zn2 O1E1 89.8(2) . . ?
O3B Zn2 O1E2 86.95(19) . . ?
O1D2 Zn2 O1E2 92.00(19) . . ?
O4A Zn2 O1E2 90.93(18) 3 . ?
O1C Zn2 O1E2 89.8(2) . . ?
O3B Zn2 O1B 86.27(12) . 2_564 ?
O1D1 Zn2 O1B 94.84(13) . 2_564 ?
O4A Zn2 O1B 90.63(12) 3 2_564 ?
O1C Zn2 O1B 88.56(16) . 2_564 ?
O1E1 Zn2 O1B 173.05(18) . 2_564 ?
C1A O1A Zn1 112.8(3) . . ?
C2A O3A Zn1 123.9(3) . 4_454 ?
C2A O4A Zn2 130.0(3) . 3_445 ?
C9A N1A C13A 126.3(3) . . ?
C9A N1A C7A 117.0(3) . . ?
C13A N1A C7A 116.7(3) . . ?
O2A C1A O1A 125.0(4) . . ?
O2A C1A C3A 119.7(3) . . ?
O1A C1A C3A 115.2(3) . . ?
O3A C2A O4A 127.3(3) . . ?
O3A C2A C5A 116.1(3) . . ?
O4A C2A C5A 116.6(3) . . ?
C8A C3A C4A 119.2(3) . . ?
C8A C3A C1A 120.0(3) . . ?
C4A C3A C1A 120.8(3) . . ?
C5A C4A C3A 120.2(3) . . ?
C5A C4A H4A 119.9 . . ?
C3A C4A H4A 119.9 . . ?
C4A C5A C6A 120.3(3) . . ?
C4A C5A C2A 120.5(3) . . ?
C6A C5A C2A 119.2(3) . . ?
C7A C6A C5A 119.1(3) . . ?
C7A C6A H6A 120.5 . . ?
C5A C6A H6A 120.5 . . ?
C8A C7A C6A 121.3(3) . . ?
C8A C7A N1A 118.2(3) . . ?
C6A C7A N1A 120.6(3) . . ?
C7A C8A C3A 119.9(3) . . ?
C7A C8A H8A 120.0 . . ?
C3A C8A H8A 120.0 . . ?
O5A C9A N1A 120.4(4) . . ?
O5A C9A C10A 123.2(4) . . ?
N1A C9A C10A 116.4(3) . . ?
C14A C10A C11A 120.7(4) . . ?
C14A C10A C9A 119.3(4) . . ?
C11A C10A C9A 119.9(3) . . ?
C12A C11A C10A 121.8(4) . . ?
C12A C11A C17A 119.4(4) . . ?
C10A C11A C17A 118.8(4) . . ?
C20A C12A C11A 120.8(4) . . ?
C20A C12A C13A 119.6(4) . . ?
C11A C12A C13A 119.6(3) . . ?
O6A C13A N1A 120.9(4) . . ?
O6A C13A C12A 123.2(4) . . ?
N1A C13A C12A 115.8(3) . . ?
C10A C14A C15A 119.9(4) . . ?
C10A C14A H14A 120.0 . . ?
C15A C14A H14A 120.0 . . ?
C16A C15A C14A 121.1(4) . . ?
C16A C15A H15A 119.5 . . ?
C14A C15A H15A 119.5 . . ?
C15A C16A C17A 120.1(4) . . ?
C15A C16A H16A 119.9 . . ?
C17A C16A H16A 119.9 . . ?
C16A C17A C11A 119.3(4) . . ?
C16A C17A C18A 121.8(4) . . ?
C11A C17A C18A 118.9(4) . . ?
C19A C18A C17A 119.3(5) . . ?
C19A C18A H18A 120.4 . . ?
C17A C18A H18A 120.4 . . ?
C18A C19A C20A 122.1(5) . . ?
C18A C19A H19A 118.9 . . ?
C20A C19A H19A 118.9 . . ?
C12A C20A C19A 119.5(5) . . ?
C12A C20A H20A 120.3 . . ?
C19A C20A H20A 120.3 . . ?
C1B O1B Zn1 107.4(3) . . ?
C1B O1B Zn2 120.7(3) . 2_565 ?
Zn1 O1B Zn2 103.47(11) . 2_565 ?
C2B O3B Zn2 143.3(3) . . ?
C2B O4B Zn1 110.7(3) . 2_564 ?
C13B N1B C9B 126.0(3) . . ?
C13B N1B C7B 117.1(3) . . ?
C9B N1B C7B 116.7(3) . . ?
O2B C1B O1B 122.8(4) . . ?
O2B C1B C3B 121.1(3) . . ?
O1B C1B C3B 116.1(3) . . ?
O3B C2B O4B 124.8(4) . . ?
O3B C2B C5B 116.3(4) . . ?
O4B C2B C5B 118.9(4) . . ?
C4B C3B C8B 119.7(4) . . ?
C4B C3B C1B 118.3(3) . . ?
C8B C3B C1B 122.0(3) . . ?
C3B C4B C5B 120.7(4) . . ?
C3B C4B H4B 119.7 . . ?
C5B C4B H4B 119.7 . . ?
C4B C5B C6B 120.3(3) . . ?
C4B C5B C2B 117.5(4) . . ?
C6B C5B C2B 122.2(4) . . ?
C7B C6B C5B 118.4(4) . . ?
C7B C6B H6B 120.8 . . ?
C5B C6B H6B 120.8 . . ?
C6B C7B C8B 121.8(4) . . ?
C6B C7B N1B 121.2(4) . . ?
C8B C7B N1B 117.0(3) . . ?
C3B C8B C7B 119.1(3) . . ?
C3B C8B H8B 120.4 . . ?
C7B C8B H8B 120.4 . . ?
O5B C9B N1B 120.6(4) . . ?
O5B C9B C10B 123.4(4) . . ?
N1B C9B C10B 115.8(4) . . ?
C14B C10B C11B 119.6(4) . . ?
C14B C10B C9B 120.0(4) . . ?
C11B C10B C9B 120.4(4) . . ?
C12B C11B C10B 121.4(4) . . ?
C12B C11B C17B 119.6(4) . . ?
C10B C11B C17B 118.9(4) . . ?
C20B C12B C11B 120.7(4) . . ?
C20B C12B C13B 119.1(4) . . ?
C11B C12B C13B 120.1(4) . . ?
O6B C13B N1B 119.7(4) . . ?
O6B C13B C12B 124.4(4) . . ?
N1B C13B C12B 115.9(4) . . ?
C10B C14B C15B 121.3(5) . . ?
C10B C14B H14B 119.3 . . ?
C15B C14B H14B 119.3 . . ?
C14B C15B C16B 120.6(4) . . ?
C14B C15B H15B 119.7 . . ?
C16B C15B H15B 119.7 . . ?
C15B C16B C17B 119.2(4) . . ?
C15B C16B H16B 120.4 . . ?
C17B C16B H16B 120.4 . . ?
C16B C17B C18B 120.9(4) . . ?
C16B C17B C11B 120.3(4) . . ?
C18B C17B C11B 118.8(4) . . ?
C19B C18B C17B 120.6(4) . . ?
C19B C18B H18B 119.7 . . ?
C17B C18B H18B 119.7 . . ?
C18B C19B C20B 120.8(5) . . ?
C18B C19B H19B 119.6 . . ?
C20B C19B H19B 119.6 . . ?
C12B C20B C19B 119.5(5) . . ?
C12B C20B H20B 120.3 . . ?
C19B C20B H20B 120.3 . . ?
C1C O1C Zn2 129.5(4) . . ?
C1C N1C C3C 121.7(5) . . ?
C1C N1C C2C 122.3(6) . . ?
C3C N1C C2C 116.0(6) . . ?
O1C C1C N1C 126.0(5) . . ?
O1C C1C H1C 117.0 . . ?
N1C C1C H1C 117.0 . . ?
N1C C2C H2C1 109.5 . . ?
N1C C2C H2C2 109.5 . . ?
H2C1 C2C H2C2 109.5 . . ?
N1C C2C H2C3 109.5 . . ?
H2C1 C2C H2C3 109.5 . . ?
H2C2 C2C H2C3 109.5 . . ?
N1C C3C H3C1 109.5 . . ?
N1C C3C H3C2 109.5 . . ?
H3C1 C3C H3C2 109.5 . . ?
N1C C3C H3C3 109.5 . . ?
H3C1 C3C H3C3 109.5 . . ?
H3C2 C3C H3C3 109.5 . . ?
C1D1 O1D1 Zn2 124.7(5) . . ?
C1D1 N1D1 C3D1 119.2(9) . . ?
C1D1 N1D1 C2D1 120.8(8) . . ?
C3D1 N1D1 C2D1 119.2(10) . . ?
O1D1 C1D1 N1D1 123.3(9) . . ?
O1D1 C1D1 H1D1 118.4 . . ?
N1D1 C1D1 H1D1 118.4 . . ?
N1D1 C2D1 H2D1 109.5 . . ?
N1D1 C2D1 H2D2 109.5 . . ?
H2D1 C2D1 H2D2 109.5 . . ?
N1D1 C2D1 H2D3 109.5 . . ?
H2D1 C2D1 H2D3 109.5 . . ?
H2D2 C2D1 H2D3 109.5 . . ?
N1D1 C3D1 H3D1 109.5 . . ?
N1D1 C3D1 H3D2 109.5 . . ?
H3D1 C3D1 H3D2 109.5 . . ?
N1D1 C3D1 H3D3 109.5 . . ?
H3D1 C3D1 H3D3 109.5 . . ?
H3D2 C3D1 H3D3 109.5 . . ?
C1D2 O1D2 Zn2 132.6(8) . . ?
C1D2 N1D2 C2D2 125.0(17) . . ?
C1D2 N1D2 C3D2 122.0(15) . . ?
C2D2 N1D2 C3D2 113.0(16) . . ?
N1D2 C1D2 O1D2 128.5(16) . . ?
N1D2 C1D2 H1D2 115.7 . . ?
O1D2 C1D2 H1D2 115.7 . . ?
N1D2 C2D2 H2D4 109.5 . . ?
N1D2 C2D2 H2D5 109.5 . . ?
H2D4 C2D2 H2D5 109.5 . . ?
N1D2 C2D2 H2D6 109.5 . . ?
H2D4 C2D2 H2D6 109.5 . . ?
H2D5 C2D2 H2D6 109.5 . . ?
N1D2 C3D2 H3D4 109.5 . . ?
N1D2 C3D2 H3D5 109.5 . . ?
H3D4 C3D2 H3D5 109.5 . . ?
N1D2 C3D2 H3D6 109.5 . . ?
H3D4 C3D2 H3D6 109.5 . . ?
H3D5 C3D2 H3D6 109.5 . . ?
C1E1 O1E1 Zn2 127.5(7) . . ?
C1E1 N1E1 C2E1 131.2(13) . . ?
C1E1 N1E1 C3E1 113.0(11) . . ?
C2E1 N1E1 C3E1 115.8(12) . . ?
O1E1 C1E1 N1E1 131.6(15) . . ?
O1E1 C1E1 H1E1 114.2 . . ?
N1E1 C1E1 H1E1 114.2 . . ?
N1E1 C2E1 H2E1 109.5 . . ?
N1E1 C2E1 H2E2 109.5 . . ?
H2E1 C2E1 H2E2 109.5 . . ?
N1E1 C2E1 H2E3 109.5 . . ?
H2E1 C2E1 H2E3 109.5 . . ?
H2E2 C2E1 H2E3 109.5 . . ?
N1E1 C3E1 H3E1 109.5 . . ?
N1E1 C3E1 H3E2 109.5 . . ?
H3E1 C3E1 H3E2 109.5 . . ?
N1E1 C3E1 H3E3 109.5 . . ?
H3E1 C3E1 H3E3 109.5 . . ?
H3E2 C3E1 H3E3 109.5 . . ?
C1E2 O1E2 Zn2 120.2(9) . . ?
C1E2 N1E2 C2E2 134.8(14) . . ?
C1E2 N1E2 C3E2 120.6(14) . . ?
C2E2 N1E2 C3E2 102.6(13) . . ?
N1E2 C1E2 O1E2 134.5(17) . . ?
N1E2 C1E2 H1E2 112.7 . . ?
O1E2 C1E2 H1E2 112.7 . . ?
N1E2 C2E2 H2E4 109.5 . . ?
N1E2 C2E2 H2E5 109.5 . . ?
H2E4 C2E2 H2E5 109.5 . . ?
N1E2 C2E2 H2E6 109.5 . . ?
H2E4 C2E2 H2E6 109.5 . . ?
H2E5 C2E2 H2E6 109.5 . . ?
N1E2 C3E2 H3E4 109.5 . . ?
N1E2 C3E2 H3E5 109.5 . . ?
H3E4 C3E2 H3E5 109.5 . . ?
N1E2 C3E2 H3E6 109.5 . . ?
H3E4 C3E2 H3E6 109.5 . . ?
H3E5 C3E2 H3E6 109.5 . . ?

loop_
_geom_bond_atom_site_label_1
_geom_bond_atom_site_label_2
_geom_bond_distance
_geom_bond_site_symmetry_2
_geom_bond_publ_flag
Zn1 O1A 1.939(3) . ?
Zn1 O3A 1.989(3) 4 ?
Zn1 O1B 2.009(3) . ?
Zn1 O4B 2.022(3) 2_565 ?
Zn2 O3B 2.044(3) . ?
Zn2 O1D2 2.056(4) . ?
Zn2 O1D1 2.056(4) . ?
Zn2 O4A 2.063(3) 3 ?
Zn2 O1C 2.095(5) . ?
Zn2 O1E1 2.115(4) . ?
Zn2 O1E2 2.115(4) . ?
Zn2 O1B 2.169(3) 2_564 ?
O1A C1A 1.279(5) . ?
O2A C1A 1.225(5) . ?
O3A C2A 1.252(5) . ?
O4A C2A 1.254(5) . ?
O5A C9A 1.207(5) . ?
O6A C13A 1.198(5) . ?
N1A C9A 1.396(5) . ?
N1A C13A 1.404(5) . ?
N1A C7A 1.453(5) . ?
C1A C3A 1.509(5) . ?
C2A C5A 1.516(5) . ?
C3A C8A 1.394(5) . ?
C3A C4A 1.401(5) . ?
C4A C5A 1.387(5) . ?
C4A H4A 0.9400 . ?
C5A C6A 1.394(5) . ?
C6A C7A 1.385(5) . ?
C6A H6A 0.9400 . ?
C7A C8A 1.381(5) . ?
C8A H8A 0.9400 . ?
C9A C10A 1.484(5) . ?
C10A C14A 1.375(6) . ?
C10A C11A 1.409(5) . ?
C11A C12A 1.408(6) . ?
C11A C17A 1.418(6) . ?
C12A C20A 1.371(6) . ?
C12A C13A 1.498(6) . ?
C14A C15A 1.402(7) . ?
C14A H14A 0.9400 . ?
C15A C16A 1.362(7) . ?
C15A H15A 0.9400 . ?
C16A C17A 1.415(6) . ?
C16A H16A 0.9400 . ?
C17A C18A 1.424(7) . ?
C18A C19A 1.367(9) . ?
C18A H18A 0.9400 . ?
C19A C20A 1.396(8) . ?
C19A H19A 0.9400 . ?
C20A H20A 0.9400 . ?
O1B C1B 1.305(4) . ?
O2B C1B 1.220(5) . ?
O3B C2B 1.242(6) . ?
O4B C2B 1.264(5) . ?
O5B C9B 1.198(6) . ?
O6B C13B 1.201(6) . ?
N1B C13B 1.402(6) . ?
N1B C9B 1.405(5) . ?
N1B C7B 1.448(5) . ?
C1B C3B 1.498(6) . ?
C2B C5B 1.501(5) . ?
C3B C4B 1.389(5) . ?
C3B C8B 1.392(6) . ?
C4B C5B 1.389(6) . ?
C4B H4B 0.9400 . ?
C5B C6B 1.396(6) . ?
C6B C7B 1.390(5) . ?
C6B H6B 0.9400 . ?
C7B C8B 1.393(6) . ?
C8B H8B 0.9400 . ?
C9B C10B 1.480(6) . ?
C10B C14B 1.376(6) . ?
C10B C11B 1.410(6) . ?
C11B C12B 1.404(6) . ?
C11B C17B 1.411(6) . ?
C12B C20B 1.377(7) . ?
C12B C13B 1.488(6) . ?
C14B C15B 1.380(8) . ?
C14B H14B 0.9400 . ?
C15B C16B 1.385(8) . ?
C15B H15B 0.9400 . ?
C16B C17B 1.401(6) . ?
C16B H16B 0.9400 . ?
C17B C18B 1.410(7) . ?
C18B C19B 1.369(7) . ?
C18B H18B 0.9400 . ?
C19B C20B 1.406(7) . ?
C19B H19B 0.9400 . ?
C20B H20B 0.9400 . ?
O1C C1C 1.244(7) . ?
N1C C1C 1.310(7) . ?
N1C C3C 1.466(6) . ?
N1C C2C 1.481(7) . ?
C1C H1C 0.9400 . ?
C2C H2C1 0.9700 . ?
C2C H2C2 0.9700 . ?
C2C H2C3 0.9700 . ?
C3C H3C1 0.9700 . ?
C3C H3C2 0.9700 . ?
C3C H3C3 0.9700 . ?
O1D1 C1D1 1.189(8) . ?
N1D1 C1D1 1.314(10) . ?
N1D1 C3D1 1.461(10) . ?
N1D1 C2D1 1.464(11) . ?
C1D1 H1D1 0.9400 . ?
C2D1 H2D1 0.9700 . ?
C2D1 H2D2 0.9700 . ?
C2D1 H2D3 0.9700 . ?
C3D1 H3D1 0.9700 . ?
C3D1 H3D2 0.9700 . ?
C3D1 H3D3 0.9700 . ?
O1D2 C1D2 1.322(16) . ?
N1D2 C1D2 1.317(17) . ?
N1D2 C2D2 1.483(13) . ?
N1D2 C3D2 1.485(13) . ?
C1D2 H1D2 0.9400 . ?
C2D2 H2D4 0.9700 . ?
C2D2 H2D5 0.9700 . ?
C2D2 H2D6 0.9700 . ?
C3D2 H3D4 0.9700 . ?
C3D2 H3D5 0.9700 . ?
C3D2 H3D6 0.9700 . ?
O1E1 C1E1 1.146(13) . ?
N1E1 C1E1 1.333(13) . ?
N1E1 C2E1 1.408(11) . ?
N1E1 C3E1 1.505(12) . ?
C1E1 H1E1 0.9400 . ?
C2E1 H2E1 0.9700 . ?
C2E1 H2E2 0.9700 . ?
C2E1 H2E3 0.9700 . ?
C3E1 H3E1 0.9700 . ?
C3E1 H3E2 0.9700 . ?
C3E1 H3E3 0.9700 . ?
O1E2 C1E2 1.237(14) . ?
N1E2 C1E2 1.215(14) . ?
N1E2 C2E2 1.485(12) . ?
N1E2 C3E2 1.541(13) . ?
C1E2 H1E2 0.9400 . ?
C2E2 H2E4 0.9700 . ?
C2E2 H2E5 0.9700 . ?
C2E2 H2E6 0.9700 . ?
C3E2 H3E4 0.9700 . ?
C3E2 H3E5 0.9700 . ?
C3E2 H3E6 0.9700 . ?

loop_
_geom_torsion_atom_site_label_1
_geom_torsion_atom_site_label_2
_geom_torsion_atom_site_label_3
_geom_torsion_atom_site_label_4
_geom_torsion
_geom_torsion_site_symmetry_1
_geom_torsion_site_symmetry_2
_geom_torsion_site_symmetry_3
_geom_torsion_site_symmetry_4
_geom_torsion_publ_flag
Zn1 O1A C1A O2A -2.1(6) . . . . ?
Zn1 O1A C1A C3A 177.0(3) . . . . ?
Zn1 O3A C2A O4A 2.3(6) 4_454 . . . ?
Zn1 O3A C2A C5A -178.8(2) 4_454 . . . ?
Zn2 O4A C2A O3A -38.0(6) 3_445 . . . ?
Zn2 O4A C2A C5A 143.1(3) 3_445 . . . ?
O2A C1A C3A C8A 166.0(4) . . . . ?
O1A C1A C3A C8A -13.1(5) . . . . ?
O2A C1A C3A C4A -13.6(6) . . . . ?
O1A C1A C3A C4A 167.3(4) . . . . ?
C8A C3A C4A C5A 2.7(6) . . . . ?
C1A C3A C4A C5A -177.8(3) . . . . ?
C3A C4A C5A C6A -2.1(5) . . . . ?
C3A C4A C5A C2A 178.0(3) . . . . ?
O3A C2A C5A C4A 21.0(5) . . . . ?
O4A C2A C5A C4A -160.0(4) . . . . ?
O3A C2A C5A C6A -158.9(4) . . . . ?
O4A C2A C5A C6A 20.1(5) . . . . ?
C4A C5A C6A C7A -0.5(5) . . . . ?
C2A C5A C6A C7A 179.4(3) . . . . ?
C5A C6A C7A C8A 2.5(6) . . . . ?
C5A C6A C7A N1A -177.3(3) . . . . ?
C9A N1A C7A C8A 69.2(5) . . . . ?
C13A N1A C7A C8A -108.7(4) . . . . ?
C9A N1A C7A C6A -111.0(4) . . . . ?
C13A N1A C7A C6A 71.2(5) . . . . ?
C6A C7A C8A C3A -2.0(6) . . . . ?
N1A C7A C8A C3A 177.9(3) . . . . ?
C4A C3A C8A C7A -0.6(6) . . . . ?
C1A C3A C8A C7A 179.8(4) . . . . ?
C13A N1A C9A O5A -178.7(5) . . . . ?
C7A N1A C9A O5A 3.7(6) . . . . ?
C13A N1A C9A C10A 2.2(6) . . . . ?
C7A N1A C9A C10A -175.4(3) . . . . ?
O5A C9A C10A C14A 1.2(7) . . . . ?
N1A C9A C10A C14A -179.7(4) . . . . ?
O5A C9A C10A C11A -176.6(5) . . . . ?
N1A C9A C10A C11A 2.5(6) . . . . ?
C14A C10A C11A C12A 177.2(5) . . . . ?
C9A C10A C11A C12A -5.1(7) . . . . ?
C14A C10A C11A C17A -0.8(7) . . . . ?
C9A C10A C11A C17A 176.9(4) . . . . ?
C10A C11A C12A C20A -178.1(6) . . . . ?
C17A C11A C12A C20A -0.1(9) . . . . ?
C10A C11A C12A C13A 3.1(8) . . . . ?
C17A C11A C12A C13A -178.9(5) . . . . ?
C9A N1A C13A O6A 177.9(5) . . . . ?
C7A N1A C13A O6A -4.5(7) . . . . ?
C9A N1A C13A C12A -4.1(7) . . . . ?
C7A N1A C13A C12A 173.5(4) . . . . ?
C20A C12A C13A O6A 0.4(9) . . . . ?
C11A C12A C13A O6A 179.3(6) . . . . ?
C20A C12A C13A N1A -177.5(6) . . . . ?
C11A C12A C13A N1A 1.3(7) . . . . ?
C11A C10A C14A C15A 1.4(7) . . . . ?
C9A C10A C14A C15A -176.4(4) . . . . ?
C10A C14A C15A C16A -0.7(8) . . . . ?
C14A C15A C16A C17A -0.5(8) . . . . ?
C15A C16A C17A C11A 1.0(8) . . . . ?
C15A C16A C17A C18A -179.9(6) . . . . ?
C12A C11A C17A C16A -178.4(5) . . . . ?
C10A C11A C17A C16A -0.3(7) . . . . ?
C12A C11A C17A C18A 2.5(8) . . . . ?
C10A C11A C17A C18A -179.4(6) . . . . ?
C16A C17A C18A C19A 177.0(8) . . . . ?
C11A C17A C18A C19A -4.0(12) . . . . ?
C17A C18A C19A C20A 3.1(16) . . . . ?
C11A C12A C20A C19A -1.0(12) . . . . ?
C13A C12A C20A C19A 177.9(8) . . . . ?
C18A C19A C20A C12A -0.6(16) . . . . ?
Zn1 O1B C1B O2B -9.9(5) . . . . ?
Zn2 O1B C1B O2B 108.1(5) 2_565 . . . ?
Zn1 O1B C1B C3B 170.6(3) . . . . ?
Zn2 O1B C1B C3B -71.3(4) 2_565 . . . ?
Zn2 O3B C2B O4B -52.5(8) . . . . ?
Zn2 O3B C2B C5B 128.2(4) . . . . ?
Zn1 O4B C2B O3B 0.8(5) 2_564 . . . ?
Zn1 O4B C2B C5B -179.9(3) 2_564 . . . ?
O2B C1B C3B C4B -15.6(6) . . . . ?
O1B C1B C3B C4B 163.9(4) . . . . ?
O2B C1B C3B C8B 165.6(4) . . . . ?
O1B C1B C3B C8B -15.0(6) . . . . ?
C8B C3B C4B C5B 1.2(6) . . . . ?
C1B C3B C4B C5B -177.6(4) . . . . ?
C3B C4B C5B C6B -0.3(6) . . . . ?
C3B C4B C5B C2B 178.5(4) . . . . ?
O3B C2B C5B C4B -8.9(6) . . . . ?
O4B C2B C5B C4B 171.8(4) . . . . ?
O3B C2B C5B C6B 169.9(4) . . . . ?
O4B C2B C5B C6B -9.4(6) . . . . ?
C4B C5B C6B C7B -0.5(6) . . . . ?
C2B C5B C6B C7B -179.2(4) . . . . ?
C5B C6B C7B C8B 0.5(6) . . . . ?
C5B C6B C7B N1B -178.3(4) . . . . ?
C13B N1B C7B C6B 80.6(5) . . . . ?
C9B N1B C7B C6B -103.6(5) . . . . ?
C13B N1B C7B C8B -98.2(5) . . . . ?
C9B N1B C7B C8B 77.6(5) . . . . ?
C4B C3B C8B C7B -1.3(6) . . . . ?
C1B C3B C8B C7B 177.5(4) . . . . ?
C6B C7B C8B C3B 0.4(6) . . . . ?
N1B C7B C8B C3B 179.2(4) . . . . ?
C13B N1B C9B O5B -176.7(5) . . . . ?
C7B N1B C9B O5B 7.9(7) . . . . ?
C13B N1B C9B C10B 7.1(7) . . . . ?
C7B N1B C9B C10B -168.3(4) . . . . ?
O5B C9B C10B C14B 0.4(8) . . . . ?
N1B C9B C10B C14B 176.5(4) . . . . ?
O5B C9B C10B C11B -178.4(5) . . . . ?
N1B C9B C10B C11B -2.3(6) . . . . ?
C14B C10B C11B C12B -179.9(5) . . . . ?
C9B C10B C11B C12B -1.1(7) . . . . ?
C14B C10B C11B C17B -2.7(7) . . . . ?
C9B C10B C11B C17B 176.1(4) . . . . ?
C10B C11B C12B C20B 176.5(5) . . . . ?
C17B C11B C12B C20B -0.6(8) . . . . ?
C10B C11B C12B C13B 0.4(7) . . . . ?
C17B C11B C12B C13B -176.8(5) . . . . ?
C9B N1B C13B O6B 174.6(5) . . . . ?
C7B N1B C13B O6B -10.1(7) . . . . ?
C9B N1B C13B C12B -7.8(7) . . . . ?
C7B N1B C13B C12B 167.6(4) . . . . ?
C20B C12B C13B O6B 5.0(10) . . . . ?
C11B C12B C13B O6B -178.8(6) . . . . ?
C20B C12B C13B N1B -172.5(6) . . . . ?
C11B C12B C13B N1B 3.7(7) . . . . ?
C11B C10B C14B C15B 1.9(9) . . . . ?
C9B C10B C14B C15B -176.9(6) . . . . ?
C10B C14B C15B C16B -0.8(10) . . . . ?
C14B C15B C16B C17B 0.6(11) . . . . ?
C15B C16B C17B C18B 177.3(6) . . . . ?
C15B C16B C17B C11B -1.5(9) . . . . ?
C12B C11B C17B C16B 179.8(5) . . . . ?
C10B C11B C17B C16B 2.5(7) . . . . ?
C12B C11B C17B C18B 0.9(8) . . . . ?
C10B C11B C17B C18B -176.3(5) . . . . ?
C16B C17B C18B C19B -178.8(7) . . . . ?
C11B C17B C18B C19B 0.1(10) . . . . ?
C17B C18B C19B C20B -1.3(12) . . . . ?
C11B C12B C20B C19B -0.5(10) . . . . ?
C13B C12B C20B C19B 175.6(7) . . . . ?
C18B C19B C20B C12B 1.5(12) . . . . ?
Zn2 O1C C1C N1C 157.3(5) . . . . ?
C3C N1C C1C O1C 177.5(7) . . . . ?
C2C N1C C1C O1C -3.2(10) . . . . ?
Zn2 O1D1 C1D1 N1D1 -173.0(7) . . . . ?
C3D1 N1D1 C1D1 O1D1 -173.5(12) . . . . ?
C2D1 N1D1 C1D1 O1D1 -3.5(16) . . . . ?
C2D2 N1D2 C1D2 O1D2 -177(3) . . . . ?
C3D2 N1D2 C1D2 O1D2 -1(4) . . . . ?
Zn2 O1D2 C1D2 N1D2 157.3(18) . . . . ?
Zn2 O1E1 C1E1 N1E1 106.2(13) . . . . ?
C2E1 N1E1 C1E1 O1E1 -177.7(13) . . . . ?
C3E1 N1E1 C1E1 O1E1 1(2) . . . . ?
C2E2 N1E2 C1E2 O1E2 173.3(18) . . . . ?
C3E2 N1E2 C1E2 O1E2 12(3) . . . . ?
Zn2 O1E2 C1E2 N1E2 -123(2) . . . . ?
